data_4079800
loop_
_publ_author_name
'Pushkarevsky, Nikolay A.'
'Konchenko, Sergey N.'
'Virovets, Alexander V.'
'Scheer, Manfred'

_publ_section_title
;
 Transformation of a Phosphorus-Bound Cp* Moiety in the Coordination
 Sphere of Manganese Carbonyl Complexes
;
_journal_issue 3
_journal_name_full Organometallics
_journal_page_first 770
_journal_paper_doi 10.1021/om300808t
_journal_volume 32
_journal_year 2013
_chemical_formula_sum 'C36 H31 Au Mn2 O8 P2'
_chemical_formula_weight 960.39
_chemical_name_systematic
;
 ?
;
_space_group_IT_number 14
_symmetry_cell_setting monoclinic
_symmetry_space_group_name_Hall '-P 2ybc'
_symmetry_space_group_name_H-M 'P 1 21/c 1'
_atom_sites_solution_hydrogens geom
_atom_sites_solution_primary direct
_atom_sites_solution_secondary difmap
_audit_creation_method SHELXL-97
_cell_angle_alpha 90.00
_cell_angle_beta 93.9380(10)
_cell_angle_gamma 90.00
_cell_formula_units_Z 4
_cell_length_a 17.8402(7)
_cell_length_b 13.3456(5)
_cell_length_c 15.4664(6)
_cell_measurement_reflns_used 11497
_cell_measurement_temperature 200(1)
_cell_measurement_theta_max 28.00
_cell_measurement_theta_min 1.91
_cell_volume 3673.7(2)
_computing_cell_refinement 'Bruker SMART'
_computing_data_collection 'Bruker SMART'
_computing_data_reduction 'Bruker SHELXTL'
_computing_molecular_graphics Siemens-XP
_computing_publication_material SHELXL-97
_computing_structure_refinement 'SHELXL-97 (Sheldrick, 1997)'
_computing_structure_solution 'SHELXS-97 (Sheldrick, 1990)'
_diffrn_ambient_temperature 200(1)
_diffrn_measured_fraction_theta_full 0.938
_diffrn_measured_fraction_theta_max 0.938
_diffrn_measurement_device_type 'Bruker CCD area detector'
_diffrn_measurement_method 'phi and omega scans'
_diffrn_radiation_monochromator graphite
_diffrn_radiation_source 'fine-focus sealed tube'
_diffrn_radiation_type MoK\a
_diffrn_radiation_wavelength 0.71073
_diffrn_reflns_av_R_equivalents 0.0449
_diffrn_reflns_av_sigmaI/netI 0.0407
_diffrn_reflns_limit_h_max 22
_diffrn_reflns_limit_h_min -23
_diffrn_reflns_limit_k_max 17
_diffrn_reflns_limit_k_min -13
_diffrn_reflns_limit_l_max 19
_diffrn_reflns_limit_l_min -19
_diffrn_reflns_number 22296
_diffrn_reflns_theta_full 28.00
_diffrn_reflns_theta_max 28.00
_diffrn_reflns_theta_min 1.91
_diffrn_standards_number 0
_exptl_absorpt_coefficient_mu 4.797
_exptl_absorpt_correction_T_max 0.7456
_exptl_absorpt_correction_T_min 0.5722
_exptl_absorpt_correction_type numerical
_exptl_absorpt_process_details 'BRUKER SADABS'
_exptl_crystal_colour orange
_exptl_crystal_density_diffrn 1.736
_exptl_crystal_density_method 'not measured'
_exptl_crystal_description stick
_exptl_crystal_F_000 1880
_exptl_crystal_size_max 0.15
_exptl_crystal_size_mid 0.10
_exptl_crystal_size_min 0.04
_refine_diff_density_max 0.780
_refine_diff_density_min -0.850
_refine_diff_density_rms 0.153
_refine_ls_extinction_method none
_refine_ls_goodness_of_fit_ref 0.972
_refine_ls_hydrogen_treatment mixed
_refine_ls_matrix_type full
_refine_ls_number_parameters 451
_refine_ls_number_reflns 8321
_refine_ls_number_restraints 0
_refine_ls_restrained_S_all 0.972
_refine_ls_R_factor_all 0.0365
_refine_ls_R_factor_gt 0.0282
_refine_ls_shift/su_max 0.003
_refine_ls_shift/su_mean 0.000
_refine_ls_structure_factor_coef Fsqd
_refine_ls_weighting_details 'calc w=1/[\s^2^(Fo^2^)+(0.0321P)^2^+0.0000P] where P=(Fo^2^+2Fc^2^)/3'
_refine_ls_weighting_scheme calc
_refine_ls_wR_factor_gt 0.0577
_refine_ls_wR_factor_ref 0.0603
_reflns_number_gt 7100
_reflns_number_total 8321
_reflns_threshold_expression >2sigma(I)
_cod_data_source_file om300808t_si_004.cif
_cod_data_source_block compound_4
_cod_depositor_comments
;
The following automatic conversions were performed:
'_atom_site_symetry_multiplicity' tag replaced with
'_atom_site_symmetry_multiplicity'.

Automatic conversion script
Id: cif_correct_tags 1440 2010-10-19 06:21:57Z saulius 
;
_cod_original_sg_symbol_H-M P2(1)/c
_cod_database_code 4079800

loop_
_symmetry_equiv_pos_as_xyz
'x, y, z'
'-x, y+1/2, -z+1/2'
'-x, -y, -z'
'x, -y-1/2, z-1/2'

loop_
_atom_site_label
_atom_site_type_symbol
_atom_site_fract_x
_atom_site_fract_y
_atom_site_fract_z
_atom_site_U_iso_or_equiv
_atom_site_adp_type
_atom_site_occupancy
_atom_site_symmetry_multiplicity
_atom_site_calc_flag
_atom_site_refinement_flags
Au1 Au 0.223136(6) 0.552239(8) 0.096657(7) 0.03126(4) Uani 1 1 d .
Mn1 Mn 0.34014(2) 0.59626(3) 0.00185(3) 0.02820(10) Uani 1 1 d .
Mn2 Mn 0.23210(2) 0.75068(3) 0.07319(3) 0.02782(10) Uani 1 1 d .
P1 P 0.32404(4) 0.76503(6) -0.02034(5) 0.02615(15) Uani 1 1 d .
H1 H 0.2985(17) 0.780(2) -0.0973(19) 0.043(9) Uiso 1 1 d .
P2 P 0.15738(4) 0.41807(6) 0.14826(5) 0.02859(16) Uani 1 1 d .
C71 C 0.42484(18) 0.5902(2) -0.0541(2) 0.0382(7) Uani 1 1 d .
O71 O 0.47952(14) 0.5852(2) -0.08909(17) 0.0609(7) Uani 1 1 d .
C72 C 0.27812(16) 0.5827(2) -0.0978(2) 0.0346(7) Uani 1 1 d .
O72 O 0.24153(15) 0.57124(19) -0.16042(16) 0.0532(6) Uani 1 1 d .
C73 C 0.39087(17) 0.6000(2) 0.1102(2) 0.0353(7) Uani 1 1 d .
O73 O 0.42255(14) 0.5939(2) 0.17631(15) 0.0525(6) Uani 1 1 d .
C74 C 0.3372(2) 0.4615(3) 0.0137(2) 0.0442(8) Uani 1 1 d .
O74 O 0.34161(18) 0.37473(19) 0.01515(17) 0.0661(8) Uani 1 1 d .
C81 C 0.20384(17) 0.8799(3) 0.0681(2) 0.0403(7) Uani 1 1 d .
O81 O 0.18148(15) 0.96024(18) 0.0654(2) 0.0647(8) Uani 1 1 d .
C83 C 0.29967(17) 0.7692(2) 0.1686(2) 0.0329(6) Uani 1 1 d .
O83 O 0.33585(13) 0.77868(18) 0.23138(14) 0.0433(5) Uani 1 1 d .
C82 C 0.16579(17) 0.7227(3) -0.0199(2) 0.0400(8) Uani 1 1 d .
O82 O 0.12319(14) 0.7104(2) -0.07740(18) 0.0615(7) Uani 1 1 d .
C84 C 0.16222(17) 0.7221(2) 0.1506(2) 0.0387(7) Uani 1 1 d .
O84 O 0.11802(13) 0.71937(19) 0.20115(17) 0.0553(7) Uani 1 1 d .
C1 C 0.39555(15) 0.8689(2) -0.01619(18) 0.0302(6) Uani 1 1 d .
C5 C 0.34913(18) 0.9631(2) -0.0308(2) 0.0374(7) Uani 1 1 d .
C4 C 0.35257(17) 1.0167(2) 0.0431(2) 0.0402(7) Uani 1 1 d .
C3 C 0.40056(17) 0.9655(2) 0.1086(2) 0.0374(7) Uani 1 1 d .
C2 C 0.42855(15) 0.8819(2) 0.07496(19) 0.0334(7) Uani 1 1 d .
C11 C 0.45286(19) 0.8513(3) -0.0835(2) 0.0511(9) Uani 1 1 d .
H14A H 0.4266 0.8431 -0.1409 0.077 Uiso 1 1 calc R
H14B H 0.4819 0.7907 -0.0686 0.077 Uiso 1 1 calc R
H14C H 0.4869 0.9089 -0.0844 0.077 Uiso 1 1 calc R
C51 C 0.3085(2) 0.9889(3) -0.1158(3) 0.0655(12) Uani 1 1 d .
H15A H 0.2683 0.9401 -0.1290 0.098 Uiso 1 1 calc R
H15B H 0.3438 0.9874 -0.1616 0.098 Uiso 1 1 calc R
H15C H 0.2868 1.0562 -0.1125 0.098 Uiso 1 1 calc R
C41 C 0.3152(2) 1.1147(3) 0.0584(3) 0.0651(11) Uani 1 1 d .
H16A H 0.3536 1.1666 0.0696 0.098 Uiso 1 1 calc R
H16B H 0.2848 1.1089 0.1086 0.098 Uiso 1 1 calc R
H16C H 0.2828 1.1329 0.0071 0.098 Uiso 1 1 calc R
C31 C 0.4151(2) 1.0035(3) 0.1997(2) 0.0564(10) Uani 1 1 d .
H17A H 0.3701 0.9937 0.2316 0.085 Uiso 1 1 calc R
H17B H 0.4274 1.0751 0.1983 0.085 Uiso 1 1 calc R
H17C H 0.4573 0.9666 0.2284 0.085 Uiso 1 1 calc R
C21 C 0.48924(18) 0.8156(3) 0.1143(3) 0.0533(10) Uani 1 1 d .
H18A H 0.5382 0.8477 0.1094 0.080 Uiso 1 1 calc R
H18B H 0.4882 0.7512 0.0837 0.080 Uiso 1 1 calc R
H18C H 0.4811 0.8043 0.1755 0.080 Uiso 1 1 calc R
C221 C 0.21353(17) 0.3318(2) 0.21627(19) 0.0325(6) Uani 1 1 d .
C226 C 0.29094(17) 0.3309(2) 0.2119(2) 0.0370(7) Uani 1 1 d .
H20 H 0.3140 0.3768 0.1750 0.044 Uiso 1 1 calc R
C225 C 0.33456(19) 0.2642(3) 0.2609(2) 0.0478(9) Uani 1 1 d .
H21 H 0.3874 0.2630 0.2562 0.057 Uiso 1 1 calc R
C224 C 0.3029(2) 0.1999(3) 0.3158(2) 0.0581(10) Uani 1 1 d .
H22 H 0.3335 0.1547 0.3500 0.070 Uiso 1 1 calc R
C223 C 0.2264(3) 0.2003(3) 0.3218(3) 0.0696(13) Uani 1 1 d .
H23 H 0.2042 0.1552 0.3601 0.084 Uiso 1 1 calc R
C222 C 0.1815(2) 0.2661(3) 0.2723(2) 0.0521(9) Uani 1 1 d .
H24 H 0.1286 0.2662 0.2768 0.063 Uiso 1 1 calc R
C211 C 0.11418(15) 0.3435(2) 0.05971(19) 0.0299(6) Uani 1 1 d .
C216 C 0.11685(18) 0.2400(2) 0.0582(2) 0.0390(7) Uani 1 1 d .
H26 H 0.1440 0.2048 0.1037 0.047 Uiso 1 1 calc R
C215 C 0.0803(2) 0.1872(3) -0.0093(2) 0.0456(8) Uani 1 1 d .
H27 H 0.0827 0.1161 -0.0100 0.055 Uiso 1 1 calc R
C214 C 0.04031(19) 0.2372(3) -0.0755(2) 0.0440(8) Uani 1 1 d .
H28 H 0.0144 0.2007 -0.1210 0.053 Uiso 1 1 calc R
C213 C 0.03822(19) 0.3404(3) -0.0752(2) 0.0447(8) Uani 1 1 d .
H29 H 0.0110 0.3752 -0.1208 0.054 Uiso 1 1 calc R
C212 C 0.07582(18) 0.3933(2) -0.0087(2) 0.0389(7) Uani 1 1 d .
H30 H 0.0754 0.4644 -0.0097 0.047 Uiso 1 1 calc R
C201 C 0.07954(16) 0.4512(2) 0.21324(19) 0.0294(6) Uani 1 1 d .
C206 C 0.00680(16) 0.4166(2) 0.1951(2) 0.0353(7) Uani 1 1 d .
H32 H -0.0038 0.3715 0.1483 0.042 Uiso 1 1 calc R
C205 C -0.05032(18) 0.4479(2) 0.2451(2) 0.0417(8) Uani 1 1 d .
H33 H -0.1002 0.4247 0.2323 0.050 Uiso 1 1 calc R
C204 C -0.03500(19) 0.5128(3) 0.3138(2) 0.0459(8) Uani 1 1 d .
H34 H -0.0743 0.5346 0.3478 0.055 Uiso 1 1 calc R
C203 C 0.0371(2) 0.5456(3) 0.3325(2) 0.0496(9) Uani 1 1 d .
H35 H 0.0477 0.5894 0.3802 0.060 Uiso 1 1 calc R
C202 C 0.09430(18) 0.5157(3) 0.2831(2) 0.0412(7) Uani 1 1 d .
H36 H 0.1440 0.5392 0.2966 0.049 Uiso 1 1 calc R

loop_
_atom_site_aniso_label
_atom_site_aniso_U_11
_atom_site_aniso_U_22
_atom_site_aniso_U_33
_atom_site_aniso_U_23
_atom_site_aniso_U_13
_atom_site_aniso_U_12
Au1 0.03369(7) 0.02586(7) 0.03458(7) 0.00240(5) 0.00478(5) -0.00549(5)
Mn1 0.0313(2) 0.0259(2) 0.0279(2) -0.00209(18) 0.00533(18) 0.00025(18)
Mn2 0.0267(2) 0.0234(2) 0.0339(2) 0.00079(18) 0.00553(18) -0.00133(17)
P1 0.0263(3) 0.0263(4) 0.0259(4) 0.0001(3) 0.0017(3) -0.0037(3)
P2 0.0306(4) 0.0240(4) 0.0315(4) 0.0030(3) 0.0046(3) -0.0024(3)
C71 0.0411(17) 0.0391(19) 0.0349(17) -0.0051(14) 0.0060(14) 0.0060(14)
O71 0.0470(14) 0.077(2) 0.0611(17) -0.0080(15) 0.0231(13) 0.0105(14)
C72 0.0368(16) 0.0295(16) 0.0383(17) -0.0040(13) 0.0075(14) -0.0045(13)
O72 0.0559(15) 0.0568(17) 0.0454(14) -0.0106(12) -0.0080(12) -0.0098(12)
C73 0.0391(16) 0.0301(17) 0.0368(17) -0.0023(13) 0.0046(14) 0.0052(13)
O73 0.0598(15) 0.0579(17) 0.0385(13) 0.0001(12) -0.0069(12) 0.0128(13)
C74 0.064(2) 0.038(2) 0.0315(17) -0.0057(14) 0.0091(16) 0.0023(16)
O74 0.120(2) 0.0262(14) 0.0533(16) -0.0050(11) 0.0163(16) 0.0038(15)
C81 0.0338(15) 0.0340(18) 0.055(2) 0.0046(15) 0.0151(15) 0.0021(14)
O81 0.0534(15) 0.0328(15) 0.111(2) 0.0117(14) 0.0291(16) 0.0107(12)
C83 0.0370(15) 0.0289(16) 0.0340(16) 0.0011(13) 0.0109(13) 0.0013(13)
O83 0.0536(13) 0.0497(15) 0.0265(11) -0.0041(10) 0.0017(10) -0.0019(11)
C82 0.0292(15) 0.0415(19) 0.050(2) 0.0014(15) 0.0057(15) 0.0005(14)
O82 0.0407(13) 0.079(2) 0.0629(17) -0.0068(15) -0.0133(13) -0.0047(13)
C84 0.0381(16) 0.0326(17) 0.0464(19) 0.0004(14) 0.0108(15) 0.0009(14)
O84 0.0531(14) 0.0465(15) 0.0705(18) 0.0036(13) 0.0348(14) 0.0006(12)
C1 0.0321(14) 0.0308(16) 0.0283(14) 0.0032(12) 0.0049(12) -0.0074(12)
C5 0.0397(16) 0.0306(17) 0.0410(18) 0.0099(13) -0.0025(14) -0.0103(13)
C4 0.0398(17) 0.0284(16) 0.053(2) 0.0001(15) 0.0072(15) -0.0089(14)
C3 0.0381(16) 0.0387(18) 0.0362(17) -0.0028(14) 0.0077(14) -0.0173(14)
C2 0.0281(14) 0.0382(17) 0.0337(16) 0.0029(13) -0.0001(12) -0.0111(13)
C11 0.0494(19) 0.056(2) 0.050(2) -0.0072(17) 0.0217(17) -0.0206(18)
C51 0.088(3) 0.043(2) 0.061(2) 0.021(2) -0.023(2) -0.008(2)
C41 0.063(2) 0.032(2) 0.100(3) -0.009(2) 0.004(2) -0.0037(18)
C31 0.071(2) 0.057(3) 0.042(2) -0.0103(18) 0.0085(18) -0.025(2)
C21 0.0331(17) 0.060(2) 0.065(2) 0.0114(19) -0.0141(17) -0.0057(17)
C221 0.0397(16) 0.0288(16) 0.0288(15) 0.0010(12) 0.0008(13) 0.0047(13)
C226 0.0403(16) 0.0372(18) 0.0329(16) -0.0049(13) -0.0022(14) -0.0013(14)
C225 0.0440(18) 0.056(2) 0.0409(19) -0.0113(17) -0.0123(16) 0.0111(17)
C224 0.073(3) 0.063(3) 0.0375(19) 0.0091(18) -0.0031(19) 0.029(2)
C223 0.084(3) 0.067(3) 0.060(3) 0.035(2) 0.021(2) 0.026(2)
C222 0.051(2) 0.055(2) 0.051(2) 0.0229(18) 0.0126(17) 0.0092(18)
C211 0.0317(14) 0.0255(15) 0.0332(15) -0.0004(12) 0.0064(12) -0.0024(12)
C216 0.0472(18) 0.0290(17) 0.0404(18) 0.0011(14) -0.0016(15) 0.0030(14)
C215 0.061(2) 0.0278(17) 0.048(2) -0.0069(15) 0.0028(17) -0.0010(16)
C214 0.0532(19) 0.042(2) 0.0370(18) -0.0085(15) 0.0025(15) -0.0061(16)
C213 0.054(2) 0.042(2) 0.0370(18) 0.0027(15) -0.0041(15) 0.0004(16)
C212 0.0520(19) 0.0266(16) 0.0379(17) 0.0036(13) 0.0004(15) 0.0006(14)
C201 0.0325(14) 0.0239(15) 0.0318(15) 0.0037(12) 0.0031(12) -0.0003(12)
C206 0.0321(15) 0.0344(17) 0.0394(17) 0.0007(14) 0.0023(13) -0.0046(13)
C205 0.0325(15) 0.044(2) 0.049(2) 0.0090(16) 0.0081(15) -0.0026(14)
C204 0.0479(19) 0.0394(19) 0.053(2) 0.0039(17) 0.0247(17) 0.0029(16)
C203 0.060(2) 0.046(2) 0.045(2) -0.0121(16) 0.0198(18) -0.0089(17)
C202 0.0385(16) 0.0447(19) 0.0409(18) -0.0069(15) 0.0072(14) -0.0105(15)

loop_
_atom_type_symbol
_atom_type_description
_atom_type_scat_dispersion_real
_atom_type_scat_dispersion_imag
_atom_type_scat_source
C C 0.0033 0.0016 'International Tables Vol C Tables 4.2.6.8 and 6.1.1.4'
H H 0.0000 0.0000 'International Tables Vol C Tables 4.2.6.8 and 6.1.1.4'
O O 0.0106 0.0060 'International Tables Vol C Tables 4.2.6.8 and 6.1.1.4'
P P 0.1023 0.0942 'International Tables Vol C Tables 4.2.6.8 and 6.1.1.4'
Mn Mn 0.3368 0.7283 'International Tables Vol C Tables 4.2.6.8 and 6.1.1.4'
Au Au -2.0133 8.8022 'International Tables Vol C Tables 4.2.6.8 and 6.1.1.4'

loop_
_geom_angle_atom_site_label_1
_geom_angle_atom_site_label_2
_geom_angle_atom_site_label_3
_geom_angle
P2 Au1 C84 108.80(7)
P2 Au1 Mn2 148.05(2)
C84 Au1 Mn2 39.93(7)
P2 Au1 Mn1 141.84(2)
C84 Au1 Mn1 109.36(7)
Mn2 Au1 Mn1 69.839(13)
C71 Mn1 C74 92.01(16)
C71 Mn1 C72 93.96(13)
C74 Mn1 C72 88.14(15)
C71 Mn1 C73 93.60(14)
C74 Mn1 C73 87.20(15)
C72 Mn1 C73 171.25(13)
C71 Mn1 P1 94.18(11)
C74 Mn1 P1 170.90(12)
C72 Mn1 P1 84.79(10)
C73 Mn1 P1 99.05(10)
C71 Mn1 Au1 164.06(11)
C74 Mn1 Au1 72.53(11)
C72 Mn1 Au1 89.47(9)
C73 Mn1 Au1 82.07(10)
P1 Mn1 Au1 101.64(2)
C71 Mn1 Mn2 140.54(11)
C74 Mn1 Mn2 127.34(11)
C72 Mn1 Mn2 90.61(10)
C73 Mn1 Mn2 86.35(9)
P1 Mn1 Mn2 47.23(2)
Au1 Mn1 Mn2 54.815(11)
C81 Mn2 C84 91.52(14)
C81 Mn2 C82 89.85(16)
C84 Mn2 C82 92.27(14)
C81 Mn2 C83 94.12(15)
C84 Mn2 C83 86.68(14)
C82 Mn2 C83 175.92(14)
C81 Mn2 P1 95.99(10)
C84 Mn2 P1 172.46(10)
C82 Mn2 P1 88.41(10)
C83 Mn2 P1 92.12(9)
C81 Mn2 Au1 159.27(9)
C84 Mn2 Au1 69.84(10)
C82 Mn2 Au1 82.19(11)
C83 Mn2 Au1 93.75(9)
P1 Mn2 Au1 102.85(2)
C81 Mn2 Mn1 143.89(10)
C84 Mn2 Mn1 124.58(10)
C82 Mn2 Mn1 88.18(10)
C83 Mn2 Mn1 89.17(9)
P1 Mn2 Mn1 47.92(2)
Au1 Mn2 Mn1 55.346(12)
C1 P1 Mn2 123.96(9)
C1 P1 Mn1 129.83(10)
Mn2 P1 Mn1 84.85(3)
C221 P2 C211 106.13(14)
C221 P2 C201 104.20(13)
C211 P2 C201 104.35(13)
C221 P2 Au1 114.74(10)
C211 P2 Au1 111.22(9)
C201 P2 Au1 115.23(9)
O71 C71 Mn1 178.9(3)
O72 C72 Mn1 177.2(3)
O73 C73 Mn1 174.3(3)
O74 C74 Mn1 172.5(3)
O81 C81 Mn2 175.9(3)
O83 C83 Mn2 173.9(3)
O82 C82 Mn2 176.3(3)
O84 C84 Mn2 169.8(3)
O84 C84 Au1 119.9(2)
Mn2 C84 Au1 70.24(10)
C2 C1 C5 102.7(2)
C2 C1 C11 114.9(3)
C5 C1 C11 114.2(3)
C2 C1 P1 109.78(19)
C5 C1 P1 104.13(19)
C11 C1 P1 110.3(2)
C4 C5 C51 128.0(3)
C4 C5 C1 108.8(3)
C51 C5 C1 123.3(3)
C5 C4 C3 109.5(3)
C5 C4 C41 127.2(3)
C3 C4 C41 123.3(3)
C2 C3 C4 109.8(3)
C2 C3 C31 126.8(3)
C4 C3 C31 123.4(3)
C3 C2 C21 127.8(3)
C3 C2 C1 109.1(3)
C21 C2 C1 122.7(3)
C222 C221 C226 118.7(3)
C222 C221 P2 122.0(2)
C226 C221 P2 119.3(2)
C225 C226 C221 120.4(3)
C224 C225 C226 120.6(3)
C225 C224 C223 119.8(3)
C224 C223 C222 120.4(4)
C223 C222 C221 120.0(3)
C216 C211 C212 118.7(3)
C216 C211 P2 123.1(2)
C212 C211 P2 118.2(2)
C211 C216 C215 120.4(3)
C214 C215 C216 120.4(3)
C213 C214 C215 119.6(3)
C214 C213 C212 120.0(3)
C213 C212 C211 120.8(3)
C206 C201 C202 119.2(3)
C206 C201 P2 123.0(2)
C202 C201 P2 117.8(2)
C205 C206 C201 120.0(3)
C204 C205 C206 120.2(3)
C203 C204 C205 119.7(3)
C204 C203 C202 120.8(3)
C203 C202 C201 120.2(3)

loop_
_geom_bond_atom_site_label_1
_geom_bond_atom_site_label_2
_geom_bond_distance
Au1 P2 2.3125(7)
Au1 C74 2.760(4)
Au1 C84 2.673(3)
Au1 Mn2 2.6794(5)
Au1 Mn1 2.6968(4)
Mn1 C71 1.794(3)
Mn1 C74 1.809(4)
Mn1 C72 1.844(3)
Mn1 C73 1.850(3)
Mn1 P1 2.2934(9)
Mn1 Mn2 3.0775(6)
Mn2 C81 1.797(3)
Mn2 C84 1.827(3)
Mn2 C82 1.838(3)
Mn2 C83 1.856(3)
Mn2 P1 2.2682(8)
P1 H1 1.26(3)
P1 C1 1.882(3)
P2 C221 1.814(3)
P2 C211 1.821(3)
P2 C201 1.823(3)
C71 O71 1.149(4)
C72 O72 1.140(4)
C73 O73 1.136(4)
C74 O74 1.160(4)
C81 O81 1.144(4)
C83 O83 1.136(4)
C82 O82 1.141(4)
C84 O84 1.148(4)
C1 C2 1.500(4)
C1 C5 1.514(4)
C1 C11 1.527(4)
C5 C4 1.346(5)
C5 C51 1.497(4)
C4 C3 1.451(5)
C4 C41 1.494(5)
C3 C2 1.342(4)
C3 C31 1.503(4)
C2 C21 1.495(4)
C221 C222 1.384(4)
C221 C226 1.387(4)
C226 C225 1.375(4)
C225 C224 1.358(5)
C224 C223 1.375(6)
C223 C222 1.383(5)
C211 C216 1.383(4)
C211 C212 1.389(4)
C216 C215 1.385(4)
C215 C214 1.379(5)
C214 C213 1.378(5)
C213 C212 1.383(4)
C201 C206 1.388(4)
C201 C202 1.393(4)
C206 C205 1.386(4)
C205 C204 1.382(5)
C204 C203 1.371(5)
C203 C202 1.375(4)
